data_9012352
loop_
_publ_author_name
'Kahlenberg, V.'

_publ_section_title
;
 On the crystal structure of K2Cu5Cl8(OH)4*2H2O
;
_journal_name_full 'Zeitschrift fur Anorganische und Allgemeine Chemie'
_journal_page_first 900
_journal_page_last 903
_journal_paper_doi 10.1002/zaac.200400029
_journal_volume 630
_journal_year 2004
_chemical_formula_structural K2Cu5Cl8(OH)4*2H2O
_chemical_formula_sum 'Cl8 Cu5 H8 K2 O6'
_space_group_IT_number 14
_symmetry_space_group_name_Hall '-P 2ybc'
_symmetry_space_group_name_H-M 'P 1 21/c 1'
_cell_angle_alpha 90
_cell_angle_beta 91.09
_cell_angle_gamma 90
_cell_length_a 11.6424
_cell_length_b 6.5639
_cell_length_c 11.7710
_cell_formula_units_Z 2
_cell_volume 899.372
_database_code_amcsd 0015820
_exptl_crystal_density_diffrn 2.894
_cod_original_formula_sum 'K2 Cu5 Cl8 O6 H8'
_cod_database_code 9012352
_amcsd_formula_title K2Cu5Cl8(OH)4*2H2O

loop_
_space_group_symop_operation_xyz
x,y,z
x,1/2-y,1/2+z
-x,1/2+y,1/2-z
-x,-y,-z

loop_
_atom_site_aniso_label
_atom_site_aniso_U_11
_atom_site_aniso_U_22
_atom_site_aniso_U_33
_atom_site_aniso_U_12
_atom_site_aniso_U_13
_atom_site_aniso_U_23
K 0.03560 0.05290 0.04930 0.00210 -0.00360 -0.00240
Cu1 0.02370 0.02440 0.01670 0.00300 -0.00090 -0.00210
Cu2 0.01970 0.02930 0.02590 0.00130 -0.00030 0.00430
Cu3 0.02480 0.01760 0.01900 -0.00240 -0.00320 0.00050
Cl1 0.02320 0.02790 0.02100 0.00170 -0.00120 0.00090
Cl2 0.03130 0.02720 0.02290 -0.00010 -0.00670 0.00080
Cl3 0.02670 0.05570 0.03800 0.00720 -0.00360 0.01510
Cl4 0.02960 0.06170 0.03710 -0.00290 0.00560 0.01390
O1 0.01900 0.01800 0.02200 0.00100 -0.00100 0.00000
O2 0.02200 0.02400 0.01600 0.00200 -0.00100 -0.00200
O3 0.06000 0.05800 0.07200 -0.00600 0.00700 -0.00800

loop_
_atom_site_label
_atom_site_fract_x
_atom_site_fract_y
_atom_site_fract_z
_atom_site_U_iso_or_equiv
K 0.91750 0.09250 0.67800 0.04600
Cu1 0.50000 0.50000 0.00000 0.02200
Cu2 0.71640 0.50068 0.80284 0.02500
Cu3 0.48728 0.33757 0.74103 0.02000
Cl1 0.36133 0.59050 0.86404 0.02400
Cl2 0.37443 0.34820 0.57880 0.02700
Cl3 0.85250 0.36330 0.91280 0.04000
Cl4 0.83680 0.61360 0.67270 0.04300
O1 0.58210 0.58150 0.70560 0.02000
O2 0.58600 0.35630 0.88260 0.02100
O3 0.92700 0.88220 0.90460 0.06300
H1 0.62000 0.60400 0.64300 0.05000
H2 0.62100 0.25700 0.90300 0.05000
H3a 0.88500 0.86000 0.96500 0.05000
H3b 0.96000 0.99300 0.90700 0.05000

loop_
_cod_related_entry_id
_cod_related_entry_database
_cod_related_entry_code
1 AMCSD 0015820
